data_2204244
loop_
_publ_author_name
'Deng, Jin-Feng'
'Kang, You-Jun'
'Mi, Jin-Xiao'
'Li, Man-Rong'
'Zhao, Jing-Tai'
'Mao, Shao-Yu'

_publ_section_title
;
 KSn~4~(PO~4~)~3~
;
_journal_issue 9
_journal_name_full 'Acta Crystallographica Section E'
_journal_page_first i116
_journal_page_last i117
_journal_paper_doi 10.1107/S160053680401966X
_journal_volume 60
_journal_year 2004
_chemical_formula_iupac 'K Sn4 (P O4)3'
_chemical_formula_structural 'K Sn4 (P O4)3'
_chemical_formula_sum 'K O12 P3 Sn4'
_chemical_formula_weight 798.77
_chemical_name_common 'Potassium tetratin(II) tris(orthophosphate)'
_chemical_name_systematic
;
Potassium tetratin(II) tris(orthophosphate)
;
_space_group_IT_number 161
_symmetry_cell_setting trigonal
_symmetry_space_group_name_Hall 'R 3 -2"c'
_symmetry_space_group_name_H-M 'R 3 c :H'
_atom_sites_solution_primary direct
_atom_sites_solution_secondary difmap
_audit_creation_method SHELXL97
_cell_angle_alpha 90.00
_cell_angle_beta 90.00
_cell_angle_gamma 120.00
_cell_formula_units_Z 6
_cell_length_a 9.7342(5)
_cell_length_b 9.7342(5)
_cell_length_c 24.4754(14)
_cell_measurement_reflns_used 4440
_cell_measurement_temperature 293(2)
_cell_measurement_theta_max 28.23
_cell_measurement_theta_min 2.93
_cell_volume 2008.45(19)
_computing_cell_refinement 'SAINT (Bruker 2001)'
_computing_data_collection 'SMART (Bruker, 2001)'
_computing_data_reduction SAINT
_computing_molecular_graphics 'DIAMOND (Brandenburg, 1996-2001)'
_computing_publication_material SHELXL97
_computing_structure_refinement 'SHELXL97 (Sheldrick, 1997)'
_computing_structure_solution 'SHELXS97 (Sheldrick, 1997)'
_diffrn_ambient_temperature 293(2)
_diffrn_measured_fraction_theta_full 0.880
_diffrn_measured_fraction_theta_max 0.880
_diffrn_measurement_device_type 'Bruker SMART Apex 2000'
_diffrn_measurement_method '\f and \w'
_diffrn_radiation_monochromator graphite
_diffrn_radiation_source 'fine-focus sealed tube'
_diffrn_radiation_type MoK\a
_diffrn_radiation_wavelength 0.71073
_diffrn_reflns_av_R_equivalents 0.0250
_diffrn_reflns_av_sigmaI/netI 0.0246
_diffrn_reflns_limit_h_max 12
_diffrn_reflns_limit_h_min -12
_diffrn_reflns_limit_k_max 12
_diffrn_reflns_limit_k_min -11
_diffrn_reflns_limit_l_max 31
_diffrn_reflns_limit_l_min -32
_diffrn_reflns_number 4440
_diffrn_reflns_theta_full 28.23
_diffrn_reflns_theta_max 28.23
_diffrn_reflns_theta_min 2.93
_diffrn_standards_interval_count 0
_diffrn_standards_interval_time 0
_diffrn_standards_number 0
_exptl_absorpt_coefficient_mu 8.099
_exptl_absorpt_correction_T_max 0.349
_exptl_absorpt_correction_T_min 0.290
_exptl_absorpt_correction_type multi-scan
_exptl_absorpt_process_details '(SADABS; Sheldrick, 1996)'
_exptl_crystal_colour colourless
_exptl_crystal_density_diffrn 3.962
_exptl_crystal_density_meas ?
_exptl_crystal_density_method .
_exptl_crystal_description 'trigonal prism'
_exptl_crystal_F_000 2160
_exptl_crystal_size_max 0.16
_exptl_crystal_size_mid 0.13
_exptl_crystal_size_min 0.13
_refine_diff_density_max 0.939
_refine_diff_density_min -0.691
_refine_ls_abs_structure_details 'Flack (1983), with 446 Friedel pairs'
_refine_ls_abs_structure_Flack 0.03(3)
_refine_ls_extinction_coef 0.00092(5)
_refine_ls_extinction_expression Fc^*^=kFc[1+0.001xFc^2^\l^3^/sin(2\q)]^-1/4^
_refine_ls_extinction_method 'SHELXL97 (Sheldrick, 1997)'
_refine_ls_goodness_of_fit_ref 1.246
_refine_ls_hydrogen_treatment none
_refine_ls_matrix_type full
_refine_ls_number_parameters 62
_refine_ls_number_reflns 936
_refine_ls_number_restraints 1
_refine_ls_restrained_S_all 1.245
_refine_ls_R_factor_all 0.0172
_refine_ls_R_factor_gt 0.0168
_refine_ls_shift/su_max 0.001
_refine_ls_shift/su_mean 0.000
_refine_ls_structure_factor_coef Fsqd
_refine_ls_weighting_details 'w = 1/[\s^2^(Fo^2^)+(0.0167P)^2^] where P=(Fo^2^+2Fc^2^)/3'
_refine_ls_weighting_scheme calc
_refine_ls_wR_factor_gt 0.0404
_refine_ls_wR_factor_ref 0.0406
_reflns_number_gt 927
_reflns_number_total 936
_reflns_threshold_expression I>2\s(I)
_cod_data_source_file wm6028.cif
_cod_data_source_block I
_cod_depositor_comments
;
The following automatic conversions were performed:
'_geom_bond_publ_flag' value 'Y' changed to 'y' according to
'/home/saulius/struct/CIF-dictionaries/cif_core.dic' dictionary named
'cif_core.dic' version 2.4.1 from 2010-06-29 (21
time).

'_geom_angle_publ_flag' value 'Y' changed to 'y' according to
'/home/saulius/struct/CIF-dictionaries/cif_core.dic' dictionary named
'cif_core.dic' version 2.4.1 from 2010-06-29 (19 times).

Automatic conversion script
Id: cif_fix_enum 1527 2010-12-29 10:47:43Z saulius 

The following automatic conversions were performed:

'_geom_bond_publ_flag' value 'Y' changed to 'y' according to
/home/saulius/struct/CIF-dictionaries/cif_core.dic dictionary named
'cif_core.dic' version 2.4.1 from 2010-06-29 (21
time).

'_geom_angle_publ_flag' value 'Y' changed to 'y' according to
/home/saulius/struct/CIF-dictionaries/cif_core.dic dictionary named
'cif_core.dic' version 2.4.1 from 2010-06-29 (19 times).

Automatic conversion script
Id: cif_fix_values 1715 2011-07-08 13:25:40Z adriana 
;
_cod_original_cell_volume 2008.4(3)
_cod_original_sg_symbol_H-M 'R 3 c'
_cod_database_code 2204244
_cod_database_fobs_code 2204244

loop_
_symmetry_equiv_pos_as_xyz
'x, y, z'
'-y, x-y, z'
'-x+y, -x, z'
'-x+y, y, z+1/2'
'x, x-y, z+1/2'
'-y, -x, z+1/2'
'x+2/3, y+1/3, z+1/3'
'-y+2/3, x-y+1/3, z+1/3'
'-x+y+2/3, -x+1/3, z+1/3'
'-x+y+2/3, y+1/3, z+5/6'
'x+2/3, x-y+1/3, z+5/6'
'-y+2/3, -x+1/3, z+5/6'
'x+1/3, y+2/3, z+2/3'
'-y+1/3, x-y+2/3, z+2/3'
'-x+y+1/3, -x+2/3, z+2/3'
'-x+y+1/3, y+2/3, z+7/6'
'x+1/3, x-y+2/3, z+7/6'
'-y+1/3, -x+2/3, z+7/6'

loop_
_atom_site_label
_atom_site_fract_x
_atom_site_fract_y
_atom_site_fract_z
_atom_site_U_iso_or_equiv
_atom_site_adp_type
_atom_site_calc_flag
_atom_site_refinement_flags
_atom_site_occupancy
_atom_site_type_symbol
Sn1 1.0000 1.0000 0.82700(2) 0.01923(15) Uani d S 1 Sn
Sn2 1.14901(4) 0.73914(4) 0.630155(11) 0.01765(11) Uani d . 1 Sn
P 0.67206(14) 0.87550(14) 0.75941(5) 0.0119(2) Uani d . 1 P
O1 1.2176(4) 0.9535(4) 0.58913(16) 0.0249(8) Uani d . 1 O
O2 0.8366(3) 1.0149(4) 0.77424(14) 0.0186(7) Uani d . 1 O
O3 1.1921(4) 0.8698(4) 0.70307(13) 0.0187(7) Uani d . 1 O
O4 0.6269(5) 0.7469(4) 0.80247(15) 0.0231(8) Uani d . 1 O
K 1.0000 1.0000 0.67666(9) 0.0208(4) Uani d S 1 K

loop_
_atom_site_aniso_label
_atom_site_aniso_U_11
_atom_site_aniso_U_22
_atom_site_aniso_U_33
_atom_site_aniso_U_12
_atom_site_aniso_U_13
_atom_site_aniso_U_23
Sn1 0.0222(2) 0.0222(2) 0.0133(3) 0.01110(11) 0.000 0.000
Sn2 0.01883(18) 0.01411(18) 0.02176(17) 0.00954(15) 0.00202(12) -0.00066(13)
P 0.0103(5) 0.0113(5) 0.0135(5) 0.0049(5) 0.0034(4) 0.0018(4)
O1 0.0206(17) 0.0146(18) 0.024(2) -0.0030(14) -0.0038(14) 0.0044(14)
O2 0.0094(16) 0.0117(15) 0.0319(19) 0.0032(13) 0.0005(14) 0.0019(14)
O3 0.0204(18) 0.0150(18) 0.0163(17) 0.0055(14) -0.0028(14) 0.0021(14)
O4 0.034(2) 0.0142(18) 0.0155(18) 0.0082(16) 0.0065(15) 0.0032(13)
K 0.0189(6) 0.0189(6) 0.0247(10) 0.0094(3) 0.000 0.000

loop_
_atom_type_symbol
_atom_type_description
_atom_type_scat_dispersion_real
_atom_type_scat_dispersion_imag
_atom_type_scat_source
O O 0.0106 0.0060 'International Tables Vol C Tables 4.2.6.8 and 6.1.1.4'
P P 0.1023 0.0942 'International Tables Vol C Tables 4.2.6.8 and 6.1.1.4'
Sn Sn -0.6537 1.4246 'International Tables Vol C Tables 4.2.6.8 and 6.1.1.4'
K K 0.2009 0.2494 'International Tables Vol C Tables 4.2.6.8 and 6.1.1.4'

loop_
_geom_angle_atom_site_label_1
_geom_angle_atom_site_label_2
_geom_angle_atom_site_label_3
_geom_angle_site_symmetry_1
_geom_angle_site_symmetry_3
_geom_angle
_geom_angle_publ_flag
O2 Sn1 O2 . 2_765 86.44(13) y
O2 Sn1 O2 . 3_675 86.44(13) ?
O2 Sn1 O2 2_765 3_675 86.44(13) ?
O2 Sn1 K . . 52.26(9) ?
O2 Sn1 K 2_765 . 52.26(9) ?
O2 Sn1 K 3_675 . 52.26(9) ?
O4 Sn2 O1 12_664 . 88.16(15) y
O4 Sn2 O3 12_664 . 84.92(14) y
O1 Sn2 O3 . . 86.39(14) y
O4 Sn2 K 12_664 . 47.69(10) ?
O1 Sn2 K . . 60.10(11) ?
O3 Sn2 K . . 49.46(10) ?
O4 P O1 . 17_454 112.0(2) y
O4 P O2 . . 107.9(2) y
O1 P O2 17_454 . 110.5(2) y
O4 P O3 . 3_675 109.0(2) y
O1 P O3 17_454 3_675 107.3(2) y
O2 P O3 . 3_675 110.17(18) y
O2 Sn1 O2 . 2_765 86.44(13) y
O2 Sn1 O2 . 3_675 86.44(13) ?
O2 Sn1 O2 2_765 3_675 86.44(13) ?
O2 Sn1 K . . 52.26(9) ?
O2 Sn1 K 2_765 . 52.26(9) ?
O2 Sn1 K 3_675 . 52.26(9) ?
O4 Sn2 O1 12_664 . 88.16(15) y
O4 Sn2 O3 12_664 . 84.92(14) y
O1 Sn2 O3 . . 86.39(14) y
O4 Sn2 K 12_664 . 47.69(10) ?
O1 Sn2 K . . 60.10(11) ?
O3 Sn2 K . . 49.46(10) ?
O4 P O1 . 17_454 112.0(2) y
O4 P O2 . . 107.9(2) y
O1 P O2 17_454 . 110.5(2) y
O4 P O3 . 3_675 109.0(2) y
O1 P O3 17_454 3_675 107.3(2) y
O2 P O3 . 3_675 110.17(18) y
O4 P K . . 122.08(15) ?
O1 P K 17_454 . 125.84(16) ?
O2 P K . . 57.04(13) ?
O3 P K 3_675 . 53.15(14) ?
O4 P K . 16_544 47.40(16) ?
O1 P K 17_454 16_544 64.74(15) ?
O2 P K . 16_544 129.06(14) ?
O3 P K 3_675 16_544 119.72(15) ?
K P K . 16_544 167.36(4) ?
P O1 Sn2 11_564 . 140.7(2) ?
P O1 K 11_564 . 89.74(16) ?
Sn2 O1 K . . 85.21(12) ?
P O2 Sn1 . . 124.9(2) ?
P O2 K . . 96.67(15) ?
Sn1 O2 K . . 92.80(11) ?
P O3 Sn2 2_765 . 124.6(2) ?
P O3 K 2_765 . 100.82(17) ?
Sn2 O3 K . . 95.78(13) ?
P O4 Sn2 . 18_664 131.1(2) ?
P O4 K . 16_544 108.5(2) ?
Sn2 O4 K 18_664 16_544 97.98(13) ?
O4 K O4 12_664 11_564 107.53(11) ?
O4 K O4 12_664 10_554 107.53(11) ?
O4 K O4 11_564 10_554 107.53(11) ?
O4 K O3 12_664 2_765 168.69(13) ?
O4 K O3 11_564 2_765 61.41(11) ?
O4 K O3 10_554 2_765 75.47(10) ?
O4 K O3 12_664 3_675 75.47(10) ?
O4 K O3 11_564 3_675 168.69(13) ?
O4 K O3 10_554 3_675 61.41(11) ?
O3 K O3 2_765 3_675 114.87(6) ?
O4 K O3 12_664 . 61.41(11) ?
O4 K O3 11_564 . 75.47(10) ?
O4 K O3 10_554 . 168.69(13) ?
O3 K O3 2_765 . 114.87(6) ?
O3 K O3 3_675 . 114.87(6) ?
O4 K O2 12_664 3_675 130.42(12) ?
O4 K O2 11_564 3_675 76.99(12) ?
O4 K O2 10_554 3_675 118.17(11) ?
O3 K O2 2_765 3_675 52.31(9) ?
O3 K O2 3_675 3_675 109.71(12) ?
O3 K O2 . 3_675 73.04(10) ?
O4 K O2 12_664 2_765 76.99(12) ?
O4 K O2 11_564 2_765 118.17(11) ?
O4 K O2 10_554 2_765 130.42(12) ?
O3 K O2 2_765 2_765 109.71(12) ?
O3 K O2 3_675 2_765 73.04(10) ?
O3 K O2 . 2_765 52.31(9) ?
O2 K O2 3_675 2_765 59.47(11) ?
O4 K O2 12_664 . 118.17(11) ?
O4 K O2 11_564 . 130.42(12) ?
O4 K O2 10_554 . 76.99(12) ?
O3 K O2 2_765 . 73.04(10) ?
O3 K O2 3_675 . 52.31(9) ?
O3 K O2 . . 109.71(12) ?
O2 K O2 3_675 . 59.47(11) ?
O2 K O2 2_765 . 59.47(11) ?
O4 K O1 12_664 3_675 49.55(11) ?
O4 K O1 11_564 3_675 116.40(15) ?
O4 K O1 10_554 3_675 58.20(11) ?
O3 K O1 2_765 3_675 131.13(10) ?
O3 K O1 3_675 3_675 56.84(10) ?
O3 K O1 . 3_675 110.56(10) ?
O2 K O1 3_675 3_675 166.53(11) ?
O2 K O1 2_765 3_675 111.73(10) ?
O2 K O1 . 3_675 107.68(9) ?
O4 K O1 12_664 . 58.20(11) ?
O4 K O1 11_564 . 49.55(10) ?
O4 K O1 10_554 . 116.40(15) ?
O3 K O1 2_765 . 110.56(10) ?
O3 K O1 3_675 . 131.13(10) ?
O3 K O1 . . 56.84(10) ?
O2 K O1 3_675 . 111.73(10) ?
O2 K O1 2_765 . 107.68(9) ?
O2 K O1 . . 166.53(10) ?
O1 K O1 3_675 . 80.08(11) ?
O4 K O1 12_664 2_765 116.40(15) ?
O4 K O1 11_564 2_765 58.20(11) ?
O4 K O1 10_554 2_765 49.55(11) ?
O3 K O1 2_765 2_765 56.84(10) ?
O3 K O1 3_675 2_765 110.56(10) ?
O3 K O1 . 2_765 131.13(10) ?
O2 K O1 3_675 2_765 107.68(9) ?
O2 K O1 2_765 2_765 166.53(10) ?
O2 K O1 . 2_765 111.73(10) ?
O1 K O1 3_675 2_765 80.08(11) ?
O1 K O1 . 2_765 80.08(11) ?

loop_
_geom_bond_atom_site_label_1
_geom_bond_atom_site_label_2
_geom_bond_site_symmetry_2
_geom_bond_distance
_geom_bond_publ_flag
Sn1 O2 . 2.110(3) y
Sn1 O2 2_765 2.110(3) y
Sn1 O2 3_675 2.110(3) y
Sn1 K . 3.680(2) ?
Sn2 O4 12_664 2.095(4) y
Sn2 O1 . 2.101(3) y
Sn2 O3 . 2.108(4) y
Sn2 K . 3.6784(9) ?
P O4 . 1.523(4) y
P O1 17_454 1.524(4) y
P O2 . 1.538(3) y
P O3 3_675 1.541(3) y
P K . 3.4485(17) ?
P K 16_544 3.5383(17) ?
O1 P 11_564 1.524(4) ?
O1 K . 3.200(4) ?
O2 K . 2.913(4) ?
O3 P 2_765 1.541(3) ?
O3 K . 2.809(4) ?
O4 Sn2 18_664 2.095(4) ?
O4 K 16_544 2.747(4) ?
K O4 12_664 2.747(4) y
K O4 11_564 2.747(4) y
K O4 10_554 2.747(4) y
K O3 2_765 2.809(4) y
K O3 3_675 2.809(4) y
K O2 3_675 2.913(4) y
K O2 2_765 2.913(4) y
K O2 . 2.913(4) y
K O1 3_675 3.200(4) y
K O1 2_765 3.200(4) y
K O1 . 3.200(4) y
